data_7108615
loop_
_publ_author_name
'Xinfang Xu'
'Peter Y. Zavalij'
'Wenhao Hu'
'Michael P. Doyle'

_publ_section_title
;
 Efficient synthesis of oxazoles by dirhodium(II)-catalyzed reactions of
 styryl diazoacetate with oximes
;
_journal_name_full Chem.Commun.
_journal_page_first 11522
_journal_paper_doi 10.1039/c2cc36537e
_journal_volume 48
_journal_year 2012
_chemical_formula_sum 'C12 H12 Cl N O4'
_chemical_formula_weight 269.68
_chemical_name_systematic
;
?
;
_space_group_IT_number 15
_symmetry_cell_setting monoclinic
_symmetry_space_group_name_Hall '-C 2yc'
_symmetry_space_group_name_H-M 'C 1 2/c 1'
_atom_sites_solution_hydrogens geom
_atom_sites_solution_primary direct
_atom_sites_solution_secondary difmap
_audit_creation_method SHELXL-97
_cell_angle_alpha 90.00
_cell_angle_beta 92.478(4)
_cell_angle_gamma 90.00
_cell_formula_units_Z 8
_cell_length_a 16.029(5)
_cell_length_b 5.2953(17)
_cell_length_c 29.392(10)
_cell_measurement_temperature 150(2)
_cell_volume 2492.4(14)
_computing_structure_refinement 'SHELXL-97 (Sheldrick, 2008)'
_computing_structure_solution 'SHELXS-97 (Sheldrick, 2008)'
_diffrn_ambient_temperature 150(2)
_diffrn_measured_fraction_theta_full 0.974
_diffrn_measured_fraction_theta_max 0.974
_diffrn_radiation_monochromator graphite
_diffrn_radiation_source 'fine-focus sealed tube'
_diffrn_radiation_type MoK\a
_diffrn_radiation_wavelength 0.71073
_diffrn_reflns_av_R_equivalents 0.0000
_diffrn_reflns_av_sigmaI/netI 0.0373
_diffrn_reflns_limit_h_max 18
_diffrn_reflns_limit_h_min -18
_diffrn_reflns_limit_k_max 6
_diffrn_reflns_limit_k_min 0
_diffrn_reflns_limit_l_max 34
_diffrn_reflns_limit_l_min 0
_diffrn_reflns_number 2138
_diffrn_reflns_theta_full 25.00
_diffrn_reflns_theta_max 25.00
_diffrn_reflns_theta_min 2.54
_exptl_absorpt_coefficient_mu 0.312
_exptl_absorpt_correction_T_max 0.9876
_exptl_absorpt_correction_T_min 0.8495
_exptl_crystal_density_diffrn 1.437
_exptl_crystal_density_method 'not measured'
_exptl_crystal_F_000 1120
_exptl_crystal_size_max 0.54
_exptl_crystal_size_mid 0.52
_exptl_crystal_size_min 0.04
_refine_diff_density_max 1.028
_refine_diff_density_min -0.393
_refine_diff_density_rms 0.109
_refine_ls_extinction_method none
_refine_ls_goodness_of_fit_ref 1.175
_refine_ls_hydrogen_treatment mixed
_refine_ls_matrix_type full
_refine_ls_number_parameters 176
_refine_ls_number_reflns 2138
_refine_ls_number_restraints 0
_refine_ls_restrained_S_all 1.175
_refine_ls_R_factor_all 0.0924
_refine_ls_R_factor_gt 0.0896
_refine_ls_shift/su_max 0.000
_refine_ls_shift/su_mean 0.000
_refine_ls_structure_factor_coef Fsqd
_refine_ls_weighting_details 'calc w=1/[\s^2^(Fo^2^)+(0.0400P)^2^+39.0000P] where P=(Fo^2^+2Fc^2^)/3'
_refine_ls_weighting_scheme calc
_refine_ls_wR_factor_gt 0.2226
_refine_ls_wR_factor_ref 0.2234
_reflns_number_gt 1989
_reflns_number_total 2138
_reflns_threshold_expression >2sigma(I)
_cod_data_source_file c2cc36537e.txt
_cod_data_source_block 2280prelim1
_cod_original_sg_symbol_H-M C2/c
_cod_database_code 7108615

loop_
_symmetry_equiv_pos_as_xyz
'x, y, z'
'-x, y, -z+1/2'
'x+1/2, y+1/2, z'
'-x+1/2, y+1/2, -z+1/2'
'-x, -y, -z'
'x, -y, z-1/2'
'-x+1/2, -y+1/2, -z'
'x+1/2, -y+1/2, z-1/2'

loop_
_atom_site_label
_atom_site_type_symbol
_atom_site_fract_x
_atom_site_fract_y
_atom_site_fract_z
_atom_site_U_iso_or_equiv
_atom_site_adp_type
_atom_site_occupancy
_atom_site_symmetry_multiplicity
_atom_site_calc_flag
_atom_site_refinement_flags
Cl1 Cl 0.87731(11) 0.1843(3) 0.52390(5) 0.0438(5) Uani 1 1 d .
C1 C 0.8942(4) 0.3997(11) 0.56865(19) 0.0296(13) Uani 1 1 d .
C2 C 0.8434(4) 0.3926(11) 0.60548(19) 0.0312(13) Uani 1 1 d .
H2 H 0.8009 0.2684 0.6071 0.030(16) Uiso 1 1 calc R
C3 C 0.8553(3) 0.5692(11) 0.63998(19) 0.0278(12) Uani 1 1 d .
H3 H 0.8196 0.5693 0.6649 0.042(18) Uiso 1 1 calc R
C4 C 0.9196(3) 0.7472(10) 0.63830(18) 0.0232(11) Uani 1 1 d .
C5 C 0.9715(3) 0.7441(11) 0.60121(19) 0.0287(13) Uani 1 1 d .
H5 H 1.0157 0.8630 0.6000 0.024(14) Uiso 1 1 calc R
C6 C 0.9595(3) 0.5709(12) 0.56638(19) 0.0315(13) Uani 1 1 d .
H6 H 0.9951 0.5690 0.5414 0.046(19) Uiso 1 1 calc R
C7 C 0.9321(3) 0.9487(11) 0.67256(18) 0.0260(12) Uani 1 1 d .
H7 H 0.9781 1.0609 0.6708 0.05(2) Uiso 1 1 calc R
N8 N 0.8814(3) 0.9725(8) 0.70442(15) 0.0246(10) Uani 1 1 d .
O9 O 0.9049(2) 1.1922(7) 0.73068(12) 0.0277(9) Uani 1 1 d .
C10 C 0.8534(3) 1.2378(10) 0.76590(18) 0.0232(11) Uani 1 1 d .
O10 O 0.7975(2) 1.0990(8) 0.77609(13) 0.0302(9) Uani 1 1 d .
C11 C 0.8780(3) 1.4866(10) 0.78724(18) 0.0258(12) Uani 1 1 d .
H11A H 0.8675 1.6232 0.7647 0.018(13) Uiso 1 1 calc R
H11B H 0.9387 1.4844 0.7953 0.040(17) Uiso 1 1 calc R
C12 C 0.8308(3) 1.5434(11) 0.82961(18) 0.0261(12) Uani 1 1 d .
H12A H 0.8434 1.7187 0.8394 0.025(15) Uiso 1 1 calc R
H12B H 0.7701 1.5335 0.8218 0.033(16) Uiso 1 1 calc R
C13 C 0.8507(3) 1.3701(11) 0.86855(18) 0.0282(13) Uani 1 1 d .
O13 O 0.8966(3) 1.1877(8) 0.86771(14) 0.0367(10) Uani 1 1 d .
O14 O 0.8121(3) 1.4364(8) 0.90616(13) 0.0362(10) Uani 1 1 d .
C15 C 0.8245(4) 1.2762(14) 0.9452(2) 0.0421(16) Uani 1 1 d .
H15A H 0.7991 1.1109 0.9388 0.07(2) Uiso 1 1 calc R
H15B H 0.7984 1.3531 0.9714 0.044(19) Uiso 1 1 calc R
H15C H 0.8845 1.2551 0.9521 0.07(2) Uiso 1 1 calc R

loop_
_atom_site_aniso_label
_atom_site_aniso_U_11
_atom_site_aniso_U_22
_atom_site_aniso_U_33
_atom_site_aniso_U_23
_atom_site_aniso_U_13
_atom_site_aniso_U_12
Cl1 0.0552(10) 0.0335(9) 0.0427(9) -0.0107(7) 0.0020(7) -0.0089(8)
C1 0.033(3) 0.021(3) 0.036(3) -0.005(2) -0.002(2) 0.000(2)
C2 0.028(3) 0.023(3) 0.042(3) 0.001(2) 0.001(2) -0.005(3)
C3 0.019(3) 0.027(3) 0.037(3) 0.001(2) 0.006(2) -0.001(2)
C4 0.021(3) 0.013(3) 0.036(3) 0.000(2) -0.001(2) 0.001(2)
C5 0.017(3) 0.026(3) 0.044(3) -0.005(2) 0.005(2) -0.007(2)
C6 0.022(3) 0.034(3) 0.038(3) -0.005(3) 0.007(2) -0.004(3)
C7 0.021(3) 0.020(3) 0.037(3) -0.002(2) 0.003(2) -0.004(2)
N8 0.023(2) 0.012(2) 0.038(3) -0.0032(18) 0.0022(18) -0.0038(18)
O9 0.0212(19) 0.024(2) 0.038(2) -0.0082(17) 0.0067(15) -0.0078(16)
C10 0.021(3) 0.018(3) 0.031(3) 0.002(2) 0.000(2) 0.004(2)
O10 0.024(2) 0.021(2) 0.046(2) -0.0022(17) 0.0094(16) -0.0042(17)
C11 0.024(3) 0.018(3) 0.035(3) 0.001(2) 0.002(2) -0.002(2)
C12 0.022(3) 0.017(3) 0.039(3) -0.001(2) 0.000(2) 0.004(2)
C13 0.022(3) 0.030(3) 0.032(3) -0.001(2) -0.001(2) 0.000(3)
O13 0.033(2) 0.031(2) 0.046(2) 0.0043(19) 0.0031(17) 0.016(2)
O14 0.036(2) 0.037(3) 0.036(2) 0.0049(19) 0.0092(17) 0.012(2)
C15 0.043(4) 0.044(4) 0.040(4) 0.009(3) 0.006(3) -0.001(3)

loop_
_atom_type_symbol
_atom_type_description
_atom_type_scat_dispersion_real
_atom_type_scat_dispersion_imag
_atom_type_scat_source
C C 0.0033 0.0016 'International Tables Vol C Tables 4.2.6.8 and 6.1.1.4'
H H 0.0000 0.0000 'International Tables Vol C Tables 4.2.6.8 and 6.1.1.4'
N N 0.0061 0.0033 'International Tables Vol C Tables 4.2.6.8 and 6.1.1.4'
O O 0.0106 0.0060 'International Tables Vol C Tables 4.2.6.8 and 6.1.1.4'
Cl Cl 0.1484 0.1585 'International Tables Vol C Tables 4.2.6.8 and 6.1.1.4'

loop_
_geom_angle_atom_site_label_1
_geom_angle_atom_site_label_2
_geom_angle_atom_site_label_3
_geom_angle
C2 C1 C6 121.7(5)
C2 C1 Cl1 119.5(4)
C6 C1 Cl1 118.7(4)
C1 C2 C3 119.2(5)
C2 C3 C4 120.5(5)
C3 C4 C5 118.9(5)
C3 C4 C7 122.8(5)
C5 C4 C7 118.2(5)
C6 C5 C4 121.1(5)
C5 C6 C1 118.6(5)
N8 C7 C4 120.2(5)
C7 N8 O9 108.4(4)
C10 O9 N8 113.2(4)
O10 C10 O9 123.9(5)
O10 C10 C11 127.9(5)
O9 C10 C11 108.2(4)
C10 C11 C12 112.6(5)
C13 C12 C11 114.2(5)
O13 C13 O14 121.9(5)
O13 C13 C12 125.7(5)
O14 C13 C12 112.4(5)
C13 O14 C15 116.9(5)

loop_
_geom_bond_atom_site_label_1
_geom_bond_atom_site_label_2
_geom_bond_distance
Cl1 C1 1.753(6)
C1 C2 1.382(8)
C1 C6 1.388(8)
C2 C3 1.387(8)
C3 C4 1.399(8)
C4 C5 1.399(7)
C4 C7 1.475(7)
C5 C6 1.382(8)
C7 N8 1.272(7)
N8 O9 1.437(6)
O9 C10 1.374(6)
C10 O10 1.206(6)
C10 C11 1.505(8)
C11 C12 1.516(7)
C12 C13 1.491(8)
C13 O13 1.215(7)
C13 O14 1.337(7)
O14 C15 1.433(7)
